data_7152075
loop_
_publ_author_name
'Mart\'inez, R Fernando'
'Avalos, Mart\'in'
'Babiano, Reyes'
'Cintas, Pedro'
'Jim\'enez, Jos\'e L'
'Light, Mark E.'
'Palacios, Juan C.'

_publ_section_title
;
 Tautomerism in Schiff bases. The cases of 2-hydroxy-1-naphthaldehyde and
 1-hydroxy-2-naphthaldehyde investigated in solution and the solid state.
;
_journal_issue 24
_journal_name_full 'Organic &amp; biomolecular chemistry'
_journal_page_first 8268
_journal_page_last 8275
_journal_paper_doi 10.1039/c1ob06073b
_journal_volume 9
_journal_year 2011
_chemical_compound_source 'Pedro Cintas'
_chemical_formula_sum 'C21 H21 N O'
_chemical_formula_weight 303.39
_chemical_name_systematic
;
?
;
_space_group_IT_number 14
_symmetry_cell_setting monoclinic
_symmetry_space_group_name_Hall '-P 2yn'
_symmetry_space_group_name_H-M 'P 1 21/n 1'
_atom_sites_solution_hydrogens geom
_atom_sites_solution_primary direct
_atom_sites_solution_secondary difmap
_audit_creation_method SHELXL-97
_cell_angle_alpha 90.00
_cell_angle_beta 101.736(2)
_cell_angle_gamma 90.00
_cell_formula_units_Z 4
_cell_length_a 8.0440(2)
_cell_length_b 18.8305(8)
_cell_length_c 11.1262(4)
_cell_measurement_reflns_used 12509
_cell_measurement_temperature 120(2)
_cell_measurement_theta_max 27.48
_cell_measurement_theta_min 2.91
_cell_volume 1650.08(10)
_computing_cell_refinement 'DENZO (Otwinowski & Minor, 1997) & COLLECT (Hooft, R.W.W., 1998)'
_computing_data_collection 'COLLECT (Hooft, R.W.W., 1998)'
_computing_data_reduction 'DENZO (Otwinowski & Minor, 1997) & COLLECT (Hooft, R.W.W., 1998)'
_computing_molecular_graphics
;
Images generated using CrystalMaker: a crystal and molecular
structures program for Mac and Windows. CrystalMaker Software Ltd,
Oxford, England (www.crystalmaker.com)
;
_computing_publication_material 'WINGX (Farrugia, 1998)'
_computing_structure_refinement 'SHELXL-97 (Sheldrick, 2008)'
_computing_structure_solution 'SHELXS-97 (Sheldrick, 1997)'
_diffrn_ambient_temperature 120(2)
_diffrn_detector_area_resol_mean 9.091
_diffrn_measured_fraction_theta_full 0.998
_diffrn_measured_fraction_theta_max 0.998
_diffrn_measurement_device_type 'Bruker-Nonius CCD camera on \k-goniostat'
_diffrn_measurement_method '\f & \w scans to fill the asymmetric unit'
_diffrn_radiation_monochromator graphite
_diffrn_radiation_source 'Bruker Nonius FR591 Rotating Anode'
_diffrn_radiation_type MoK\a
_diffrn_radiation_wavelength 0.71073
_diffrn_reflns_av_R_equivalents 0.0866
_diffrn_reflns_av_sigmaI/netI 0.0676
_diffrn_reflns_limit_h_max 10
_diffrn_reflns_limit_h_min -10
_diffrn_reflns_limit_k_max 24
_diffrn_reflns_limit_k_min -24
_diffrn_reflns_limit_l_max 14
_diffrn_reflns_limit_l_min -14
_diffrn_reflns_number 24247
_diffrn_reflns_theta_full 27.48
_diffrn_reflns_theta_max 27.48
_diffrn_reflns_theta_min 3.37
_diffrn_standards_number 0
_exptl_absorpt_coefficient_mu 0.074
_exptl_absorpt_correction_T_max 0.9978
_exptl_absorpt_correction_T_min 0.9853
_exptl_absorpt_correction_type multi-scan
_exptl_absorpt_process_details
;
SADABS V2.10 (Sheldrick, G.M., 2003)
;
_exptl_crystal_colour Orange
_exptl_crystal_density_diffrn 1.221
_exptl_crystal_density_method 'not measured'
_exptl_crystal_description Fragment
_exptl_crystal_F_000 648
_exptl_crystal_size_max 0.2
_exptl_crystal_size_mid 0.18
_exptl_crystal_size_min 0.03
_refine_diff_density_max 0.198
_refine_diff_density_min -0.251
_refine_diff_density_rms 0.056
_refine_ls_extinction_method none
_refine_ls_goodness_of_fit_ref 1.031
_refine_ls_hydrogen_treatment mixed
_refine_ls_matrix_type full
_refine_ls_number_parameters 215
_refine_ls_number_reflns 3779
_refine_ls_number_restraints 0
_refine_ls_restrained_S_all 1.031
_refine_ls_R_factor_all 0.1081
_refine_ls_R_factor_gt 0.0583
_refine_ls_shift/su_max 0.000
_refine_ls_shift/su_mean 0.000
_refine_ls_structure_factor_coef Fsqd
_refine_ls_weighting_details 'calc w=1/[\s^2^(Fo^2^)+(0.0864P)^2^+0.0000P] where P=(Fo^2^+2Fc^2^)/3'
_refine_ls_weighting_scheme calc
_refine_ls_wR_factor_gt 0.1378
_refine_ls_wR_factor_ref 0.1634
_reflns_number_gt 2327
_reflns_number_total 3779
_reflns_threshold_expression >2\s(I)
_cod_data_source_file c1ob06073b.txt
_cod_data_source_block 2010acc0500
_cod_depositor_comments
;
The following automatic conversions were performed:

'_symmetry_cell_setting' value 'Monoclinic' changed to 'monoclinic'
according to /home/saulius/struct/CIF-dictionaries/cif_core.dic
dictionary named 'cif_core.dic' version 2.4.1 from 2010-06-29.

Automatic conversion script
Id: cif_fix_values 1715 2011-07-08 13:25:40Z adriana 
;
_cod_original_sg_symbol_H-M P2(1)/n
_cod_database_code 7152075

loop_
_symmetry_equiv_pos_as_xyz
'x, y, z'
'-x+1/2, y+1/2, -z+1/2'
'-x, -y, -z'
'x-1/2, -y-1/2, z-1/2'

loop_
_atom_site_label
_atom_site_type_symbol
_atom_site_fract_x
_atom_site_fract_y
_atom_site_fract_z
_atom_site_U_iso_or_equiv
_atom_site_adp_type
_atom_site_occupancy
_atom_site_symmetry_multiplicity
_atom_site_calc_flag
_atom_site_refinement_flags
O1 O 0.41283(16) 0.08827(8) 0.70801(13) 0.0366(4) Uani 1 1 d .
H901 H 0.404(4) 0.1227(17) 0.780(3) 0.100(10) Uiso 1 1 d .
N1 N 0.31439(17) 0.15050(8) 0.88560(13) 0.0258(4) Uani 1 1 d .
C1 C 0.0213(2) 0.00344(9) 0.76519(17) 0.0281(4) Uani 1 1 d .
C2 C -0.1046(2) 0.00670(10) 0.83710(18) 0.0330(5) Uani 1 1 d .
H2 H -0.0963 0.0418 0.8993 0.040 Uiso 1 1 calc R
C3 C -0.2387(3) -0.03981(11) 0.8189(2) 0.0413(5) Uani 1 1 d .
H3 H -0.3215 -0.0364 0.8685 0.050 Uiso 1 1 calc R
C4 C -0.2549(3) -0.09221(12) 0.7283(2) 0.0473(6) Uani 1 1 d .
H4 H -0.3480 -0.1243 0.7162 0.057 Uiso 1 1 calc R
C5 C -0.1358(3) -0.09670(12) 0.6576(2) 0.0442(6) Uani 1 1 d .
H5 H -0.1472 -0.1322 0.5959 0.053 Uiso 1 1 calc R
C6 C 0.0040(2) -0.05014(10) 0.67345(19) 0.0350(5) Uani 1 1 d .
C7 C 0.1271(3) -0.05522(11) 0.5999(2) 0.0409(5) Uani 1 1 d .
H7 H 0.1162 -0.0916 0.5396 0.049 Uiso 1 1 calc R
C8 C 0.2599(3) -0.01018(11) 0.61219(18) 0.0379(5) Uani 1 1 d .
H8 H 0.3404 -0.0149 0.5610 0.045 Uiso 1 1 calc R
C9 C 0.2785(2) 0.04400(10) 0.70156(17) 0.0300(4) Uani 1 1 d .
C10 C 0.1637(2) 0.05153(9) 0.77917(16) 0.0254(4) Uani 1 1 d .
C11 C 0.1888(2) 0.10655(9) 0.87180(16) 0.0263(4) Uani 1 1 d .
H11 H 0.1099 0.1105 0.9244 0.032 Uiso 1 1 calc R
C12 C 0.3256(2) 0.20613(9) 0.97376(16) 0.0253(4) Uani 1 1 d .
C13 C 0.1788(2) 0.24460(10) 0.97900(17) 0.0296(4) Uani 1 1 d .
H13 H 0.0752 0.2326 0.9250 0.035 Uiso 1 1 calc R
C14 C 0.1815(2) 0.29981(10) 1.06147(19) 0.0327(5) Uani 1 1 d .
H14 H 0.0806 0.3252 1.0650 0.039 Uiso 1 1 calc R
C15 C 0.3329(2) 0.31745(10) 1.13843(18) 0.0334(5) Uani 1 1 d .
H15 H 0.3370 0.3552 1.1956 0.040 Uiso 1 1 calc R
C16 C 0.4792(2) 0.27981(10) 1.13208(17) 0.0306(4) Uani 1 1 d .
H16 H 0.5821 0.2928 1.1859 0.037 Uiso 1 1 calc R
C17 C 0.4823(2) 0.22378(10) 1.05050(16) 0.0260(4) Uani 1 1 d .
C18 C 0.6489(2) 0.18480(10) 1.04586(17) 0.0290(4) Uani 1 1 d .
C19 C 0.6988(2) 0.19870(10) 0.92172(18) 0.0324(5) Uani 1 1 d .
H19A H 0.7977 0.1697 0.9154 0.049 Uiso 1 1 calc R
H19B H 0.7267 0.2490 0.9155 0.049 Uiso 1 1 calc R
H19C H 0.6036 0.1862 0.8550 0.049 Uiso 1 1 calc R
C20 C 0.6319(2) 0.10446(10) 1.06543(19) 0.0341(5) Uani 1 1 d .
H20A H 0.5957 0.0961 1.1432 0.051 Uiso 1 1 calc R
H20B H 0.7419 0.0814 1.0678 0.051 Uiso 1 1 calc R
H20C H 0.5475 0.0846 0.9977 0.051 Uiso 1 1 calc R
C21 C 0.7966(2) 0.21070(12) 1.14611(19) 0.0398(5) Uani 1 1 d .
H21A H 0.7690 0.2029 1.2269 0.060 Uiso 1 1 calc R
H21B H 0.8154 0.2615 1.1348 0.060 Uiso 1 1 calc R
H21C H 0.8997 0.1842 1.1406 0.060 Uiso 1 1 calc R

loop_
_atom_site_aniso_label
_atom_site_aniso_U_11
_atom_site_aniso_U_22
_atom_site_aniso_U_33
_atom_site_aniso_U_23
_atom_site_aniso_U_13
_atom_site_aniso_U_12
O1 0.0354(7) 0.0395(8) 0.0376(8) -0.0035(7) 0.0141(6) -0.0036(6)
N1 0.0266(7) 0.0249(8) 0.0252(8) -0.0005(6) 0.0034(6) 0.0012(6)
C1 0.0297(9) 0.0240(10) 0.0280(10) 0.0022(8) -0.0004(7) 0.0032(7)
C2 0.0325(10) 0.0317(11) 0.0337(11) 0.0011(9) 0.0045(8) -0.0010(8)
C3 0.0380(11) 0.0386(12) 0.0469(13) 0.0027(10) 0.0075(9) -0.0089(9)
C4 0.0463(12) 0.0387(12) 0.0530(15) -0.0015(11) 0.0010(11) -0.0156(10)
C5 0.0524(13) 0.0348(12) 0.0420(13) -0.0079(10) 0.0013(10) -0.0099(10)
C6 0.0388(11) 0.0280(11) 0.0351(12) -0.0007(9) 0.0002(9) 0.0003(8)
C7 0.0516(12) 0.0340(12) 0.0358(12) -0.0089(9) 0.0058(10) -0.0009(10)
C8 0.0456(12) 0.0386(12) 0.0306(11) -0.0054(9) 0.0105(9) 0.0055(9)
C9 0.0314(10) 0.0285(10) 0.0292(11) 0.0028(8) 0.0043(8) 0.0031(8)
C10 0.0282(9) 0.0231(10) 0.0235(10) 0.0037(7) 0.0022(7) 0.0051(7)
C11 0.0242(9) 0.0273(10) 0.0270(10) 0.0039(8) 0.0040(7) 0.0040(7)
C12 0.0296(9) 0.0241(9) 0.0234(10) 0.0011(7) 0.0080(7) -0.0029(7)
C13 0.0267(9) 0.0296(10) 0.0336(11) -0.0014(8) 0.0089(8) -0.0024(7)
C14 0.0335(10) 0.0314(11) 0.0378(12) -0.0005(9) 0.0179(8) -0.0002(8)
C15 0.0403(11) 0.0321(11) 0.0314(11) -0.0062(8) 0.0157(9) -0.0069(8)
C16 0.0332(9) 0.0327(11) 0.0263(10) -0.0016(8) 0.0066(8) -0.0080(8)
C17 0.0279(9) 0.0276(10) 0.0233(10) 0.0024(8) 0.0070(7) -0.0040(7)
C18 0.0264(9) 0.0319(10) 0.0283(11) 0.0013(8) 0.0044(8) 0.0009(7)
C19 0.0270(9) 0.0348(11) 0.0371(12) -0.0009(9) 0.0103(8) -0.0009(8)
C20 0.0294(10) 0.0336(11) 0.0382(12) 0.0071(9) 0.0045(8) 0.0020(8)
C21 0.0294(10) 0.0464(13) 0.0407(13) -0.0006(10) 0.0001(9) -0.0033(9)

loop_
_atom_type_symbol
_atom_type_description
_atom_type_scat_dispersion_real
_atom_type_scat_dispersion_imag
_atom_type_scat_source
C C 0.0033 0.0016 'International Tables Vol C Tables 4.2.6.8 and 6.1.1.4'
H H 0.0000 0.0000 'International Tables Vol C Tables 4.2.6.8 and 6.1.1.4'
N N 0.0061 0.0033 'International Tables Vol C Tables 4.2.6.8 and 6.1.1.4'
O O 0.0106 0.0060 'International Tables Vol C Tables 4.2.6.8 and 6.1.1.4'

loop_
_geom_angle_atom_site_label_1
_geom_angle_atom_site_label_2
_geom_angle_atom_site_label_3
_geom_angle
C11 N1 C12 119.44(15)
C2 C1 C6 117.41(17)
C2 C1 C10 123.77(17)
C6 C1 C10 118.82(18)
C3 C2 C1 121.36(19)
C2 C3 C4 120.9(2)
C5 C4 C3 119.1(2)
C4 C5 C6 121.9(2)
C5 C6 C7 121.49(19)
C5 C6 C1 119.4(2)
C7 C6 C1 119.14(18)
C8 C7 C6 122.23(19)
C7 C8 C9 119.64(19)
O1 C9 C10 121.75(17)
O1 C9 C8 116.83(18)
C10 C9 C8 121.42(18)
C9 C10 C1 118.73(17)
C9 C10 C11 120.02(16)
C1 C10 C11 121.26(16)
N1 C11 C10 122.44(17)
C13 C12 C17 120.77(16)
C13 C12 N1 118.30(15)
C17 C12 N1 120.89(15)
C14 C13 C12 121.18(16)
C15 C14 C13 119.05(17)
C14 C15 C16 119.74(18)
C15 C16 C17 123.18(17)
C16 C17 C12 116.07(16)
C16 C17 C18 120.94(15)
C12 C17 C18 123.00(16)
C21 C18 C19 107.10(15)
C21 C18 C17 112.03(16)
C19 C18 C17 109.72(15)
C21 C18 C20 106.70(15)
C19 C18 C20 109.96(16)
C17 C18 C20 111.21(14)

loop_
_geom_bond_atom_site_label_1
_geom_bond_atom_site_label_2
_geom_bond_distance
O1 C9 1.355(2)
N1 C11 1.291(2)
N1 C12 1.425(2)
C1 C2 1.414(3)
C1 C6 1.422(3)
C1 C10 1.444(2)
C2 C3 1.372(3)
C3 C4 1.398(3)
C4 C5 1.360(3)
C5 C6 1.409(3)
C6 C7 1.411(3)
C7 C8 1.349(3)
C8 C9 1.411(3)
C9 C10 1.394(3)
C10 C11 1.446(3)
C12 C13 1.397(2)
C12 C17 1.411(2)
C13 C14 1.384(3)
C14 C15 1.379(3)
C15 C16 1.388(3)
C16 C17 1.395(3)
C17 C18 1.538(2)
C18 C21 1.534(3)
C18 C19 1.537(3)
C18 C20 1.539(3)

loop_
_geom_hbond_atom_site_label_D
_geom_hbond_atom_site_label_H
_geom_hbond_atom_site_label_A
_geom_hbond_distance_DH
_geom_hbond_distance_HA
_geom_hbond_distance_DA
_geom_hbond_angle_DHA
O1 H901 N1 1.04(3) 1.59(3) 2.557(2) 152(3)
